data_7222084
loop_
_publ_author_name
'Zba\<cnik, Marija'
'Nogalo, Ivana'
'Cin\<ci\'c, Dominik'
'Kaitner, Branko'

_publ_section_title
;
 Polymorphism control in the mechanochemical and solution-based synthesis
 of a thermochromic Schiff base
;
_journal_issue 41
_journal_name_full CrystEngComm
_journal_page_first 7870
_journal_paper_doi 10.1039/C5CE01445J
_journal_volume 17
_journal_year 2015
_chemical_formula_moiety 'C16 H15 N O3'
_chemical_formula_sum 'C16 H15 N O3'
_chemical_formula_weight 269.29
_chemical_melting_point 391
_chemical_name_common 1-{3-[(2-Hydroxy-3-methoxy-benzylidene)-amino]-phenyl}-ethanone
_chemical_name_systematic 1-{3-[(2-Hydroxy-3-methoxy-benzylidene)-amino]-phenyl}-ethanone
_chemical_properties_physical Thermochromic
_space_group_IT_number 19
_symmetry_cell_setting orthorhombic
_symmetry_space_group_name_Hall 'P 2ac 2ab'
_symmetry_space_group_name_H-M 'P 21 21 21'
_atom_sites_solution_hydrogens geom
_atom_sites_solution_primary direct
_atom_sites_solution_secondary difmap
_audit_creation_method SHELXL-97
_audit_update_record
;
2015-05-18 deposited with the CCDC.
2015-09-09 downloaded from the CCDC.
;
_cell_angle_alpha 90.00
_cell_angle_beta 90.00
_cell_angle_gamma 90.00
_cell_formula_units_Z 4
_cell_length_a 7.4681(3)
_cell_length_b 13.1048(5)
_cell_length_c 13.9995(5)
_cell_measurement_temperature 298
_cell_volume 1370.10(9)
_computing_structure_refinement 'SHELXL-97 (Sheldrick, 1997)'
_computing_structure_solution 'SHELXS-97 (Sheldrick, 1990)'
_diffrn_ambient_temperature 298
_diffrn_measured_fraction_theta_full 0.989
_diffrn_measured_fraction_theta_max 0.989
_diffrn_measurement_device_type 'Oxford Diffraction Xcalibur Kappa CCD'
_diffrn_radiation_monochromator graphite
_diffrn_radiation_source 'fine-focus sealed tube'
_diffrn_radiation_type MoK\a
_diffrn_radiation_wavelength 0.71073
_diffrn_reflns_av_R_equivalents 0.0274
_diffrn_reflns_av_sigmaI/netI 0.0336
_diffrn_reflns_limit_h_max 9
_diffrn_reflns_limit_h_min -9
_diffrn_reflns_limit_k_max 16
_diffrn_reflns_limit_k_min -16
_diffrn_reflns_limit_l_max 17
_diffrn_reflns_limit_l_min -17
_diffrn_reflns_number 10075
_diffrn_reflns_theta_full 27.00
_diffrn_reflns_theta_max 27.00
_diffrn_reflns_theta_min 4.26
_exptl_absorpt_coefficient_mu 0.091
_exptl_absorpt_correction_T_max 0.9612
_exptl_absorpt_correction_T_min 0.9510
_exptl_absorpt_correction_type none
_exptl_crystal_colour red
_exptl_crystal_density_diffrn 1.305
_exptl_crystal_density_method 'not measured'
_exptl_crystal_description block
_exptl_crystal_F_000 568
_exptl_crystal_recrystallization_method 'Re-crystallisation from solvent: Absolute Ethanol'
_exptl_crystal_size_max 0.56
_exptl_crystal_size_mid 0.48
_exptl_crystal_size_min 0.44
_refine_diff_density_max 0.608
_refine_diff_density_min -0.205
_refine_diff_density_rms 0.062
_refine_ls_abs_structure_details 'Flack H D (1983), Acta Cryst. A39, 876-881'
_refine_ls_extinction_method none
_refine_ls_goodness_of_fit_ref 1.038
_refine_ls_hydrogen_treatment mixed
_refine_ls_matrix_type full
_refine_ls_number_parameters 187
_refine_ls_number_reflns 2966
_refine_ls_number_restraints 0
_refine_ls_restrained_S_all 1.038
_refine_ls_R_factor_all 0.0921
_refine_ls_R_factor_gt 0.0705
_refine_ls_shift/su_max 0.000
_refine_ls_shift/su_mean 0.000
_refine_ls_structure_factor_coef Fsqd
_refine_ls_weighting_details 'calc w=1/[\s^2^(Fo^2^)+(0.1594P)^2^+0.0000P] where P=(Fo^2^+2Fc^2^)/3'
_refine_ls_weighting_scheme calc
_refine_ls_wR_factor_gt 0.2196
_refine_ls_wR_factor_ref 0.2302
_reflns_number_gt 2012
_reflns_number_total 2966
_reflns_threshold_expression >2sigma(I)
_cod_data_source_file c5ce01445j2.cif
_cod_data_source_block III_298K
_cod_depositor_comments
;Adding full bibliography for 7222081--7222084.cif.

The following automatic conversions were performed:

data name '_iucr_refine_instruction_details' was replaced with
'_iucr_refine_instructions_details' as specified in the replacement
file 'data/replacement-values/replacement_tags.lst'.

Automatic conversion script
Id: cif_correct_tags 9268 2022-04-12 08:56:07Z antanas 
;
_cod_database_code 7222084

loop_
_symmetry_equiv_pos_as_xyz
'x, y, z'
'-x+1/2, -y, z+1/2'
'x+1/2, -y+1/2, -z'
'-x, y+1/2, -z+1/2'

loop_
_atom_site_label
_atom_site_type_symbol
_atom_site_fract_x
_atom_site_fract_y
_atom_site_fract_z
_atom_site_U_iso_or_equiv
_atom_site_adp_type
_atom_site_occupancy
_atom_site_symmetry_multiplicity
_atom_site_calc_flag
_atom_site_refinement_flags
O1 O 0.5357(4) 0.2948(2) 0.41105(17) 0.0717(8) Uani 1 1 d .
H1 H 0.647(7) 0.258(4) 0.402(3) 0.083(13) Uiso 1 1 d .
O2 O 0.2260(4) 0.3803(2) 0.44200(18) 0.0730(8) Uani 1 1 d .
O3 O 1.2187(5) 0.1872(3) 0.0132(2) 0.1035(12) Uani 1 1 d .
N1 N 0.7862(4) 0.2402(2) 0.29057(18) 0.0526(7) Uani 1 1 d .
C1 C 0.5268(4) 0.3334(2) 0.2436(2) 0.0482(7) Uani 1 1 d .
C2 C 0.4514(5) 0.3350(2) 0.3340(2) 0.0501(8) Uani 1 1 d .
C3 C 0.2865(5) 0.3828(2) 0.3498(2) 0.0518(8) Uani 1 1 d .
C4 C 0.2004(5) 0.4296(3) 0.2740(3) 0.0607(9) Uani 1 1 d .
H4 H 0.0912 0.4621 0.2836 0.073 Uiso 1 1 calc R
C5 C 0.2773(6) 0.4278(3) 0.1832(2) 0.0612(9) Uani 1 1 d .
H5 H 0.2176 0.4591 0.1328 0.073 Uiso 1 1 calc R
C6 C 0.4346(5) 0.3824(3) 0.1667(2) 0.0566(9) Uani 1 1 d .
H6 H 0.4838 0.3826 0.1056 0.068 Uiso 1 1 calc R
C7 C 0.6965(4) 0.2848(2) 0.2248(2) 0.0472(7) Uani 1 1 d .
H7 H 0.7420 0.2859 0.1630 0.057 Uiso 1 1 calc R
C8 C 0.9528(5) 0.1910(2) 0.2727(2) 0.0499(8) Uani 1 1 d .
C13 C 1.0327(5) 0.1432(3) 0.3501(2) 0.0568(8) Uani 1 1 d .
H13 H 0.9788 0.1459 0.4100 0.068 Uiso 1 1 calc R
C12 C 1.1922(5) 0.0918(3) 0.3381(3) 0.0721(11) Uani 1 1 d .
H12 H 1.2423 0.0567 0.3893 0.086 Uiso 1 1 calc R
C11 C 1.2770(5) 0.0918(3) 0.2520(3) 0.0592(9) Uani 1 1 d .
H11 H 1.3867 0.0589 0.2457 0.071 Uiso 1 1 calc R
C10 C 1.2017(4) 0.1404(2) 0.1733(2) 0.0499(8) Uani 1 1 d .
C9 C 1.0369(5) 0.1888(2) 0.1851(2) 0.0502(7) Uani 1 1 d .
H9 H 0.9827 0.2201 0.1329 0.060 Uiso 1 1 calc R
C14 C 1.2898(5) 0.1431(3) 0.0789(2) 0.0563(8) Uani 1 1 d .
C15 C 1.4665(6) 0.0954(4) 0.0634(4) 0.0851(13) Uani 1 1 d .
H15A H 1.5202 0.1234 0.0068 0.128 Uiso 1 1 calc R
H15B H 1.4520 0.0231 0.0558 0.128 Uiso 1 1 calc R
H15C H 1.5423 0.1088 0.1174 0.128 Uiso 1 1 calc R
C16 C 0.0534(6) 0.4236(4) 0.4588(3) 0.0760(12) Uani 1 1 d .
H16A H 0.0606 0.4965 0.4535 0.114 Uiso 1 1 calc R
H16B H 0.0136 0.4056 0.5218 0.114 Uiso 1 1 calc R
H16C H -0.0298 0.3979 0.4125 0.114 Uiso 1 1 calc R

loop_
_atom_site_aniso_label
_atom_site_aniso_U_11
_atom_site_aniso_U_22
_atom_site_aniso_U_33
_atom_site_aniso_U_23
_atom_site_aniso_U_13
_atom_site_aniso_U_12
O1 0.0773(16) 0.0919(19) 0.0460(14) 0.0078(12) 0.0040(12) 0.0260(17)
O2 0.0735(16) 0.0871(17) 0.0585(15) 0.0010(12) 0.0169(13) 0.0169(15)
O3 0.091(2) 0.169(4) 0.0507(16) 0.0117(19) 0.0053(15) 0.037(2)
N1 0.0612(15) 0.0556(13) 0.0408(13) 0.0027(12) 0.0010(13) 0.0051(14)
C1 0.0568(17) 0.0475(16) 0.0402(15) 0.0044(12) -0.0059(14) -0.0035(15)
C2 0.0571(17) 0.0500(17) 0.0433(16) 0.0060(13) -0.0072(14) 0.0036(16)
C3 0.0593(18) 0.0513(16) 0.0448(16) -0.0020(13) 0.0034(15) -0.0018(16)
C4 0.0528(18) 0.0512(17) 0.078(2) -0.0029(17) -0.0079(18) 0.0042(17)
C5 0.069(2) 0.0603(18) 0.054(2) 0.0105(15) -0.0111(18) 0.0067(18)
C6 0.072(2) 0.0575(19) 0.0397(17) 0.0100(14) -0.0059(15) -0.0014(19)
C7 0.0549(17) 0.0505(15) 0.0362(15) 0.0056(13) 0.0008(13) 0.0008(16)
C8 0.0534(17) 0.0502(16) 0.0462(17) -0.0002(13) -0.0058(14) -0.0042(16)
C13 0.067(2) 0.0620(19) 0.0416(17) 0.0056(14) -0.0092(15) -0.0104(19)
C12 0.067(2) 0.085(3) 0.064(2) 0.025(2) -0.0239(19) -0.009(2)
C11 0.0480(16) 0.066(2) 0.064(2) 0.0098(17) -0.0095(16) 0.0012(17)
C10 0.0477(16) 0.0518(16) 0.0503(17) 0.0050(13) -0.0052(14) -0.0029(16)
C9 0.0606(18) 0.0519(16) 0.0381(15) 0.0025(13) -0.0065(14) 0.0008(16)
C14 0.0578(18) 0.0606(18) 0.0503(18) 0.0053(15) 0.0021(16) 0.0084(18)
C15 0.079(3) 0.089(3) 0.087(3) 0.007(3) 0.031(2) 0.025(3)
C16 0.067(2) 0.094(3) 0.066(2) -0.006(2) 0.014(2) 0.015(2)

loop_
_atom_type_symbol
_atom_type_description
_atom_type_scat_dispersion_real
_atom_type_scat_dispersion_imag
_atom_type_scat_source
C C 0.0033 0.0016 'International Tables Vol C Tables 4.2.6.8 and 6.1.1.4'
H H 0.0000 0.0000 'International Tables Vol C Tables 4.2.6.8 and 6.1.1.4'
N N 0.0061 0.0033 'International Tables Vol C Tables 4.2.6.8 and 6.1.1.4'
O O 0.0106 0.0060 'International Tables Vol C Tables 4.2.6.8 and 6.1.1.4'

loop_
_geom_angle_atom_site_label_1
_geom_angle_atom_site_label_2
_geom_angle_atom_site_label_3
_geom_angle
C2 O1 H1 119(3)
C3 O2 C16 116.4(3)
C7 N1 C8 122.5(3)
C2 C1 C6 119.1(3)
C2 C1 C7 122.0(3)
C6 C1 C7 118.9(3)
O1 C2 C1 122.2(3)
O1 C2 C3 117.2(3)
C1 C2 C3 120.6(3)
O2 C3 C4 125.5(3)
O2 C3 C2 115.4(3)
C4 C3 C2 119.1(3)
C3 C4 C5 120.0(3)
C3 C4 H4 120.0
C5 C4 H4 120.0
C6 C5 C4 121.7(3)
C6 C5 H5 119.1
C4 C5 H5 119.1
C5 C6 C1 119.5(3)
C5 C6 H6 120.2
C1 C6 H6 120.2
N1 C7 C1 122.0(3)
N1 C7 H7 119.0
C1 C7 H7 119.0
C9 C8 C13 119.4(3)
C9 C8 N1 124.4(3)
C13 C8 N1 116.3(3)
C12 C13 C8 119.8(3)
C12 C13 H13 120.1
C8 C13 H13 120.1
C11 C12 C13 120.7(3)
C11 C12 H12 119.7
C13 C12 H12 119.7
C12 C11 C10 120.9(3)
C12 C11 H11 119.6
C10 C11 H11 119.6
C11 C10 C9 118.1(3)
C11 C10 C14 122.7(3)
C9 C10 C14 119.2(3)
C8 C9 C10 121.2(3)
C8 C9 H9 119.4
C10 C9 H9 119.4
O3 C14 C10 119.8(3)
O3 C14 C15 118.8(3)
C10 C14 C15 121.4(3)
C14 C15 H15A 109.5
C14 C15 H15B 109.5
H15A C15 H15B 109.5
C14 C15 H15C 109.5
H15A C15 H15C 109.5
H15B C15 H15C 109.5
O2 C16 H16A 109.5
O2 C16 H16B 109.5
H16A C16 H16B 109.5
O2 C16 H16C 109.5
H16A C16 H16C 109.5
H16B C16 H16C 109.5

loop_
_geom_bond_atom_site_label_1
_geom_bond_atom_site_label_2
_geom_bond_distance
O1 C2 1.355(4)
O1 H1 0.96(5)
O2 C3 1.367(4)
O2 C16 1.428(5)
O3 C14 1.209(4)
N1 C7 1.280(4)
N1 C8 1.424(5)
C1 C2 1.385(5)
C1 C6 1.430(5)
C1 C7 1.443(5)
C2 C3 1.400(5)
C3 C4 1.384(5)
C4 C5 1.396(5)
C4 H4 0.9300
C5 C6 1.337(5)
C5 H5 0.9300
C6 H6 0.9300
C7 H7 0.9300
C8 C9 1.378(4)
C8 C13 1.387(5)
C13 C12 1.379(6)
C13 H13 0.9300
C12 C11 1.362(6)
C12 H12 0.9300
C11 C10 1.391(5)
C11 H11 0.9300
C10 C9 1.395(5)
C10 C14 1.476(5)
C9 H9 0.9300
C14 C15 1.477(6)
C15 H15A 0.9600
C15 H15B 0.9600
C15 H15C 0.9600
C16 H16A 0.9600
C16 H16B 0.9600
C16 H16C 0.9600

loop_
_geom_torsion_atom_site_label_1
_geom_torsion_atom_site_label_2
_geom_torsion_atom_site_label_3
_geom_torsion_atom_site_label_4
_geom_torsion
C6 C1 C2 O1 -176.5(3)
C7 C1 C2 O1 2.8(5)
C6 C1 C2 C3 0.7(5)
C7 C1 C2 C3 -180.0(3)
C16 O2 C3 C4 4.6(5)
C16 O2 C3 C2 -176.6(3)
O1 C2 C3 O2 -2.2(4)
C1 C2 C3 O2 -179.5(3)
O1 C2 C3 C4 176.6(3)
C1 C2 C3 C4 -0.7(5)
O2 C3 C4 C5 179.2(3)
C2 C3 C4 C5 0.6(5)
C3 C4 C5 C6 -0.5(6)
C4 C5 C6 C1 0.5(5)
C2 C1 C6 C5 -0.6(5)
C7 C1 C6 C5 -179.9(3)
C8 N1 C7 C1 179.3(3)
C2 C1 C7 N1 0.2(5)
C6 C1 C7 N1 179.6(3)
C7 N1 C8 C9 2.1(5)
C7 N1 C8 C13 -178.2(3)
C9 C8 C13 C12 -1.8(5)
N1 C8 C13 C12 178.5(3)
C8 C13 C12 C11 3.4(6)
C13 C12 C11 C10 -2.4(6)
C12 C11 C10 C9 -0.2(5)
C12 C11 C10 C14 179.4(4)
C13 C8 C9 C10 -0.8(5)
N1 C8 C9 C10 178.9(3)
C11 C10 C9 C8 1.8(5)
C14 C10 C9 C8 -177.8(3)
C11 C10 C14 O3 -179.5(4)
C9 C10 C14 O3 0.2(5)
C11 C10 C14 C15 -1.2(6)
C9 C10 C14 C15 178.4(4)
